data_7111899
loop_
_publ_author_name
'Zheng Niu'
'Jian-Gong Ma'
'Wei Shi'
'Peng Cheng'

_publ_section_title
;
 Water molecule-driven reversible single-crystal to single-crystal
 transformation of a multi-metallic coordination polymer with controllable
 metal ion movement
;
_journal_name_full Chem.Commun.
_journal_page_first 1839
_journal_paper_doi 10.1039/c3cc47559j
_journal_volume 50
_journal_year 2014
_chemical_formula_moiety '0.08(C84 H28 Co8 Gd4 N12 O72)'
_chemical_formula_sum 'C7 H2.33 Co0.66 Gd0.33 N O6'
_chemical_formula_weight 287.22
_chemical_name_systematic
;
 ? 
;
_space_group_crystal_system hexagonal
_space_group_IT_number 192
_space_group_name_Hall '-P 6 2c'
_space_group_name_H-M_alt 'P 6/m c c'
_symmetry_space_group_name_Hall '-P 6 2c'
_symmetry_space_group_name_H-M 'P 6/m c c'
_atom_sites_solution_hydrogens geom
_atom_sites_solution_primary direct
_atom_sites_solution_secondary difmap
_audit_creation_method
;
Olex2 1.2
(compiled 2013.09.17 svn.r2790 for OlexSys, GUI svn.r4601)
;
_cell_angle_alpha 90.00
_cell_angle_beta 90.00
_cell_angle_gamma 120.00
_cell_formula_units_Z 12
_cell_length_a 15.3945(12)
_cell_length_b 15.3945(12)
_cell_length_c 14.6706(6)
_cell_measurement_temperature 413
_cell_volume 3011.0(4)
_computing_molecular_graphics
;
O. V. Dolomanov, L. J. Bourhis, R. J. Gildea, J. A. K. Howard and H. Puschmann,
OLEX2: a complete structure solution, refinement and analysis program.
J. Appl. Cryst. (2009). 42, 339-341.
;
_computing_publication_material
;
O. V. Dolomanov, L. J. Bourhis, R. J. Gildea, J. A. K. Howard and H. Puschmann,
OLEX2: a complete structure solution, refinement and analysis program.
J. Appl. Cryst. (2009). 42, 339-341.
;
_computing_structure_refinement
;
XL, G.M. Sheldrick, Acta Cryst.
(2008). A64, 112-122
;
_computing_structure_solution 'SHELXS-97 (Sheldrick, 1990)'
_diffrn_ambient_temperature 413
_diffrn_measured_fraction_theta_full 0.993
_diffrn_measured_fraction_theta_max 0.993
_diffrn_measurement_device_type 'SuperNova, Single source at offset), Eos'
_diffrn_measurement_method '\w scans'
_diffrn_radiation_monochromator graphite
_diffrn_radiation_type MoK\a
_diffrn_radiation_wavelength 0.71073
_diffrn_reflns_av_R_equivalents 0.0000
_diffrn_reflns_av_unetI/netI 0.1013
_diffrn_reflns_limit_h_max 0
_diffrn_reflns_limit_h_min -9
_diffrn_reflns_limit_k_max 18
_diffrn_reflns_limit_k_min 0
_diffrn_reflns_limit_l_max 17
_diffrn_reflns_limit_l_min 0
_diffrn_reflns_number 929
_diffrn_reflns_theta_full 25.01
_diffrn_reflns_theta_max 25.01
_diffrn_reflns_theta_min 3.06
_diffrn_source 'fine-focus sealed tube'
_exptl_absorpt_coefficient_mu 3.117
_exptl_absorpt_correction_T_max 1.00000
_exptl_absorpt_correction_T_min 0.24481
_exptl_absorpt_correction_type multi-scan
_exptl_crystal_colour violet
_exptl_crystal_density_diffrn 1.897
_exptl_crystal_density_method 'not measured'
_exptl_crystal_F_000 1623
_exptl_crystal_size_max 0.5
_exptl_crystal_size_mid 0.2
_exptl_crystal_size_min 0.2
_platon_squeeze_details
;
Two Co2+ ions are highly disordered. Therefore, the SQUEEZE routine of PLATON was applied. The final formula was calculated from the TGA combined with elemental analysis data.
;
_refine_diff_density_max 0.686
_refine_diff_density_min -0.648
_refine_diff_density_rms 0.142
_refine_ls_extinction_method none
_refine_ls_goodness_of_fit_ref 0.903
_refine_ls_hydrogen_treatment constr
_refine_ls_matrix_type full
_refine_ls_number_parameters 59
_refine_ls_number_reflns 929
_refine_ls_number_restraints 24
_refine_ls_restrained_S_all 0.897
_refine_ls_R_factor_all 0.1999
_refine_ls_R_factor_gt 0.0923
_refine_ls_shift/su_max 0.000
_refine_ls_shift/su_mean 0.000
_refine_ls_structure_factor_coef Fsqd
_refine_ls_weighting_details 'calc w=1/[\s^2^(Fo^2^)+(0.1335P)^2^+0.0000P] where P=(Fo^2^+2Fc^2^)/3'
_refine_ls_weighting_scheme calc
_refine_ls_wR_factor_gt 0.2426
_refine_ls_wR_factor_ref 0.2849
_reflns_number_gt 308
_reflns_number_total 929
_reflns_threshold_expression >2sigma(I)
_cod_data_source_file c3cc47559j.txt
_cod_data_source_block 3
_cod_database_code 7111899

loop_
_space_group_symop_id
_space_group_symop_operation_xyz
1 'x, y, z'
2 '-y, x-y, z'
3 '-x+y, -x, z'
4 '-x, -y, z'
5 'y, -x+y, z'
6 'x-y, x, z'
7 'y, x, -z+1/2'
8 'x-y, -y, -z+1/2'
9 '-x, -x+y, -z+1/2'
10 '-y, -x, -z+1/2'
11 '-x+y, y, -z+1/2'
12 'x, x-y, -z+1/2'
13 '-x, -y, -z'
14 'y, -x+y, -z'
15 'x-y, x, -z'
16 'x, y, -z'
17 '-y, x-y, -z'
18 '-x+y, -x, -z'
19 '-y, -x, z-1/2'
20 '-x+y, y, z-1/2'
21 'x, x-y, z-1/2'
22 'y, x, z-1/2'
23 'x-y, -y, z-1/2'
24 '-x, -x+y, z-1/2'

loop_
_atom_site_label
_atom_site_type_symbol
_atom_site_fract_x
_atom_site_fract_y
_atom_site_fract_z
_atom_site_U_iso_or_equiv
_atom_site_adp_type
_atom_site_occupancy
_atom_site_symmetry_multiplicity
_atom_site_calc_flag
_atom_site_refinement_flags
Gd1 Gd 0.6667 0.3333 0.2500 0.1095(12) Uani 1 6 d S
Co3 Co 0.5000 0.5000 0.0000 0.159(3) Uani 1 4 d S
C4 C 0.4202(18) 0.2691(16) 0.1896(14) 0.141(7) Uani 1 1 d .
C5 C 0.3181(19) 0.2159(18) 0.1904(17) 0.170(9) Uani 1 1 d U
H5 H 0.2906 0.2314 0.1468 0.203 Uiso 1 1 d .
C6 C 0.493(3) 0.354(2) 0.1408(15) 0.163(4) Uani 1 1 d .
N7 N 0.4790(17) 0.2395(9) 0.2500 0.130(7) Uani 1 2 d S
C8 C 0.286(3) 0.1431(16) 0.2500 0.200(6) Uani 1 2 d SU
O1 O 0.3464(14) 0.4805(14) 0.0000 0.185(8) Uani 1 2 d SU
H1 H 0.3123 0.4133 0.0000 0.294 Uiso 0.33 2 d SP
O2 O 0.5884(12) 0.3882(11) 0.1435(9) 0.163(4) Uani 1 1 d .
O3 O 0.4499(10) 0.3915(12) 0.0966(8) 0.163(4) Uani 1 1 d .
Co1 Co 0.0000 0.0000 0.2500 0.12(2) Uani 0.13 12 d SP
O4 O 0.1690(19) 0.0845(10) 0.2500 0.200(6) Uani 1 2 d SU

loop_
_atom_site_aniso_label
_atom_site_aniso_U_11
_atom_site_aniso_U_22
_atom_site_aniso_U_33
_atom_site_aniso_U_23
_atom_site_aniso_U_13
_atom_site_aniso_U_12
Gd1 0.1265(15) 0.1265(15) 0.0756(13) 0.000 0.000 0.0632(8)
Co3 0.218(7) 0.224(7) 0.110(4) 0.000 0.000 0.167(6)
C4 0.15(2) 0.121(18) 0.151(18) -0.028(16) 0.022(16) 0.062(16)
C5 0.171(9) 0.172(10) 0.170(10) -0.003(5) 0.000(5) 0.089(6)
C6 0.178(10) 0.220(10) 0.128(6) 0.009(6) -0.012(7) 0.127(9)
N7 0.129(18) 0.130(14) 0.131(17) -0.035(14) 0.000 0.065(9)
C8 0.200(6) 0.196(6) 0.205(7) -0.005(3) 0.000 0.100(3)
O1 0.189(12) 0.198(11) 0.164(11) 0.000 0.000 0.094(8)
O2 0.178(10) 0.220(10) 0.128(6) 0.009(6) -0.012(7) 0.127(9)
O3 0.178(10) 0.220(10) 0.128(6) 0.009(6) -0.012(7) 0.127(9)
Co1 0.15(3) 0.15(3) 0.06(3) 0.000 0.000 0.074(16)
O4 0.200(6) 0.196(6) 0.205(7) -0.005(3) 0.000 0.100(3)

loop_
_atom_type_symbol
_atom_type_description
_atom_type_scat_dispersion_real
_atom_type_scat_dispersion_imag
_atom_type_scat_source
C C 0.0033 0.0016 'International Tables Vol C Tables 4.2.6.8 and 6.1.1.4'
H H 0.0000 0.0000 'International Tables Vol C Tables 4.2.6.8 and 6.1.1.4'
Co Co 0.3494 0.9721 'International Tables Vol C Tables 4.2.6.8 and 6.1.1.4'
Gd Gd -0.1653 3.9035 'International Tables Vol C Tables 4.2.6.8 and 6.1.1.4'
N N 0.0061 0.0033 'International Tables Vol C Tables 4.2.6.8 and 6.1.1.4'
O O 0.0106 0.0060 'International Tables Vol C Tables 4.2.6.8 and 6.1.1.4'

loop_
_geom_angle_atom_site_label_1
_geom_angle_atom_site_label_2
_geom_angle_atom_site_label_3
_geom_angle
_geom_angle_site_symmetry_1
_geom_angle_site_symmetry_3
N7 Gd1 N7 120.017(1) 2_655 .
N7 Gd1 N7 120.018(2) 2_655 3_665
N7 Gd1 N7 119.965(1) . 3_665
O2 Gd1 N7 72.0(4) 2_655 .
O2 Gd1 N7 138.5(3) 3_665 .
O2 Gd1 N7 63.9(4) 12 .
O2 Gd1 N7 72.0(4) 12 2_655
O2 Gd1 N7 138.5(3) 10_665 2_655
O2 Gd1 N7 138.5(3) . 2_655
O2 Gd1 N7 138.5(3) 11_655 .
O2 Gd1 N7 72.0(4) 10_665 .
O2 Gd1 N7 138.5(3) 12 3_665
O2 Gd1 N7 63.9(4) 10_665 3_665
O2 Gd1 N7 72.0(4) . 3_665
O2 Gd1 N7 63.9(4) 3_665 3_665
O2 Gd1 N7 63.9(4) . .
O2 Gd1 N7 72.0(4) 11_655 3_665
O2 Gd1 N7 138.5(3) 2_655 3_665
O2 Gd1 N7 63.9(4) 11_655 2_655
O2 Gd1 N7 63.9(4) 2_655 2_655
O2 Gd1 N7 72.0(4) 3_665 2_655
O2 Gd1 O2 83.1(7) 2_655 12
O2 Gd1 O2 144.1(7) 3_665 12
O2 Gd1 O2 81.3(5) 11_655 10_665
O2 Gd1 O2 81.3(5) 11_655 12
O2 Gd1 O2 127.8(8) 11_655 2_655
O2 Gd1 O2 83.1(7) 11_655 3_665
O2 Gd1 O2 81.3(5) 2_655 3_665
O2 Gd1 O2 144.0(7) 2_655 10_665
O2 Gd1 O2 81.3(5) 3_665 .
O2 Gd1 O2 127.8(8) 12 .
O2 Gd1 O2 83.0(7) 10_665 .
O2 Gd1 O2 81.3(5) 2_655 .
O2 Gd1 O2 127.8(8) 3_665 10_665
O2 Gd1 O2 81.3(5) 12 10_665
O2 Gd1 O2 144.0(7) 11_655 .
O1 Co3 O1 179.999(1) . 13_665
O3 Co3 O1 93.0(5) 13_665 .
O3 Co3 O1 87.0(5) 16 .
O3 Co3 O1 93.0(5) 4_665 .
O3 Co3 O1 87.0(5) . .
O3 Co3 O1 87.0(5) 13_665 13_665
O3 Co3 O1 93.0(5) . 13_665
O3 Co3 O1 87.0(5) 4_665 13_665
O3 Co3 O1 93.0(5) 16 13_665
O3 Co3 O3 91.3(8) 4_665 .
O3 Co3 O3 88.7(8) 16 .
O3 Co3 O3 180.0(9) 16 4_665
O3 Co3 O3 180.0(8) . 13_665
O3 Co3 O3 88.7(8) 4_665 13_665
O3 Co3 O3 91.3(8) 16 13_665
C5 C4 C6 134(3) . .
C5 C4 N7 120(2) . .
C6 C4 N7 105(2) . .
C8 C5 C4 110(3) . .
O2 C6 C4 125(3) . .
O3 C6 C4 109(3) . .
O3 C6 O2 126(3) . .
C4 N7 Gd1 121.7(13) 12 .
C4 N7 Gd1 121.7(13) . .
C4 N7 C4 117(3) 12 .
C5 C8 C5 142(5) . 12
C5 C8 O4 109(2) 12 .
C5 C8 O4 109(2) . .
C6 O2 Gd1 123.6(16) . .
C6 O3 Co3 132(2) . .
O4 Co1 O4 60.0 . 5
O4 Co1 O4 120.000(1) 3 2
O4 Co1 O4 60.0 4 2
O4 Co1 O4 120.000(1) 6 5
O4 Co1 O4 180.000(1) 2 5
O4 Co1 O4 60.0 3 5
O4 Co1 O4 120.000(1) 4 5
O4 Co1 O4 60.0 6 2
O4 Co1 O4 120.000(2) 6 4
O4 Co1 O4 180.0(15) . 4
O4 Co1 O4 60.000(1) . 6
O4 Co1 O4 120.000(1) . 3
O4 Co1 O4 120.000(1) . 2
O4 Co1 O4 60.0 4 3
O4 Co1 O4 180.000(1) 6 3
C8 O4 Co1 180.000(2) . .

loop_
_geom_bond_atom_site_label_1
_geom_bond_atom_site_label_2
_geom_bond_distance
_geom_bond_site_symmetry_2
Gd1 N7 2.50(2) 2_655
Gd1 N7 2.50(2) .
Gd1 N7 2.50(2) 3_665
Gd1 O2 2.372(14) .
Gd1 O2 2.372(14) 10_665
Gd1 O2 2.371(14) 11_655
Gd1 O2 2.371(14) 2_655
Gd1 O2 2.371(14) 12
Gd1 O2 2.371(14) 3_665
Co3 O1 2.23(2) .
Co3 O1 2.23(2) 13_665
Co3 O3 2.026(14) 16
Co3 O3 2.026(14) 4_665
Co3 O3 2.026(14) 13_665
Co3 O3 2.026(14) .
C4 C5 1.36(3) .
C4 C6 1.42(3) .
C4 N7 1.49(2) .
C5 C8 1.31(3) .
C6 O2 1.29(3) .
C6 O3 1.25(2) .
N7 C4 1.49(2) 12
C8 C5 1.31(3) 12
C8 O4 1.56(4) .
Co1 O4 2.25(3) 3
Co1 O4 2.25(3) 2
Co1 O4 2.25(3) 5
Co1 O4 2.25(3) .
Co1 O4 2.25(3) 6
Co1 O4 2.25(3) 4

loop_
_platon_squeeze_void_nr
_platon_squeeze_void_average_x
_platon_squeeze_void_average_y
_platon_squeeze_void_average_z
_platon_squeeze_void_volume
_platon_squeeze_void_count_electrons
_platon_squeeze_void_content
1 0.000 0.000 0.000 202 37 ' '
2 0.000 0.000 0.500 202 39 ' '
